data_7150226
loop_
_publ_author_name
'Ilioudis, Christos A.'
'Steed, Jonathan W.'

_publ_section_title
;
 Polyaza metacyclophanes as ditopic anion receptors.
;
_journal_issue 16
_journal_name_full 'Organic &amp; biomolecular chemistry'
_journal_page_first 2935
_journal_page_last 2945
_journal_paper_doi 10.1039/b506828b
_journal_volume 3
_journal_year 2005
_chemical_formula_sum 'C14 H26 Br3 N3'
_chemical_formula_weight 476.11
_chemical_name_systematic
;
?
;
_space_group_IT_number 14
_symmetry_cell_setting monoclinic
_symmetry_space_group_name_Hall '-P 2yn'
_symmetry_space_group_name_H-M 'P 1 21/n 1'
_atom_sites_solution_hydrogens geom
_atom_sites_solution_primary direct
_atom_sites_solution_secondary difmap
_audit_creation_method SHELXL-97
_cell_angle_alpha 90.00
_cell_angle_beta 107.8422(26)
_cell_angle_gamma 90.00
_cell_formula_units_Z 4
_cell_length_a 11.0558(5)
_cell_length_b 11.6209(5)
_cell_length_c 15.1984(7)
_cell_measurement_temperature 120(2)
_cell_volume 1858.75(15)
_computing_cell_refinement 'DENZO SMN'
_computing_data_collection 'NONIUS COLLECT'
_computing_data_reduction 'DENZO SMN'
_computing_structure_refinement 'SHELXL-97 (Sheldrick, 1997)'
_computing_structure_solution 'SHELXS-97 (Sheldrick, 1990)'
_diffrn_ambient_temperature 120(2)
_diffrn_measured_fraction_theta_full 0.992
_diffrn_measured_fraction_theta_max 0.992
_diffrn_measurement_device_type 'KAPPA CCD'
_diffrn_measurement_method '2o phi frames'
_diffrn_radiation_monochromator graphite
_diffrn_radiation_source 'fine-focus sealed tube'
_diffrn_radiation_type MoK\a
_diffrn_radiation_wavelength 0.71073
_diffrn_reflns_av_R_equivalents 0.0996
_diffrn_reflns_av_sigmaI/netI 0.1003
_diffrn_reflns_limit_h_max 14
_diffrn_reflns_limit_h_min -12
_diffrn_reflns_limit_k_max 14
_diffrn_reflns_limit_k_min -13
_diffrn_reflns_limit_l_max 19
_diffrn_reflns_limit_l_min -19
_diffrn_reflns_number 10798
_diffrn_reflns_theta_full 27.50
_diffrn_reflns_theta_max 27.50
_diffrn_reflns_theta_min 3.24
_diffrn_standards_decay_% 0
_exptl_absorpt_coefficient_mu 6.507
_exptl_crystal_colour colourless
_exptl_crystal_density_diffrn 1.701
_exptl_crystal_density_method 'not measured'
_exptl_crystal_description block
_exptl_crystal_F_000 944
_exptl_crystal_size_max 0.4
_exptl_crystal_size_mid 0.3
_exptl_crystal_size_min 0.2
_refine_diff_density_max 1.291
_refine_diff_density_min -1.568
_refine_diff_density_rms 0.192
_refine_ls_extinction_method none
_refine_ls_goodness_of_fit_ref 1.046
_refine_ls_hydrogen_treatment mixed
_refine_ls_matrix_type full
_refine_ls_number_parameters 205
_refine_ls_number_reflns 4242
_refine_ls_number_restraints 0
_refine_ls_restrained_S_all 1.046
_refine_ls_R_factor_all 0.0811
_refine_ls_R_factor_gt 0.0555
_refine_ls_shift/su_max 0.000
_refine_ls_shift/su_mean 0.000
_refine_ls_structure_factor_coef Fsqd
_refine_ls_weighting_details 'calc w=1/[\s^2^(Fo^2^)+(0.0576P)^2^+1.2521P] where P=(Fo^2^+2Fc^2^)/3'
_refine_ls_weighting_scheme calc
_refine_ls_wR_factor_gt 0.1253
_refine_ls_wR_factor_ref 0.1371
_reflns_number_gt 3202
_reflns_number_total 4242
_reflns_threshold_expression >2sigma(I)
_cod_data_source_file b506828b.txt
_cod_data_source_block c:\structs\chris\a2br\a2br
_cod_depositor_comments
;
The following automatic conversions were performed:
'_symmetry_cell_setting' value 'Monoclinic' changed to 'monoclinic'
according to '/home/saulius/struct/CIF-dictionaries/cif_core.dic'
dictionary named 'cif_core.dic' version 2.4.1 from 2010-06-29.

Automatic conversion script
Id: cif_fix_enum 1527 2010-12-29 10:47:43Z saulius 
;
_cod_original_cell_volume 1858.6(6)
_cod_original_sg_symbol_H-M P2(1)/n
_cod_database_code 7150226

loop_
_symmetry_equiv_pos_as_xyz
'x, y, z'
'-x+1/2, y+1/2, -z+1/2'
'-x, -y, -z'
'x-1/2, -y-1/2, z-1/2'

loop_
_atom_site_label
_atom_site_type_symbol
_atom_site_fract_x
_atom_site_fract_y
_atom_site_fract_z
_atom_site_U_iso_or_equiv
_atom_site_adp_type
_atom_site_occupancy
_atom_site_symmetry_multiplicity
_atom_site_calc_flag
_atom_site_refinement_flags
_atom_site_disorder_assembly
_atom_site_disorder_group
Br1 Br 0.28728(5) -0.09780(4) 0.02648(3) 0.01854(16) Uani 1 1 d . . .
Br2 Br 0.96556(5) 0.41253(5) 0.12631(4) 0.02418(17) Uani 1 1 d . . .
Br3 Br 0.49543(5) 0.49373(4) 0.24887(3) 0.01846(16) Uani 1 1 d . . .
N2 N 0.4114(4) 0.0746(4) 0.1974(3) 0.0168(9) Uani 1 1 d . . .
C1 C 0.7387(4) 0.3006(4) 0.4112(3) 0.0156(10) Uani 1 1 d . . .
H1 H 0.7125 0.3727 0.3821 0.019 Uiso 1 1 calc R . .
C13 C 0.6982(5) 0.2459(4) 0.1828(3) 0.0172(11) Uani 1 1 d . . .
H13A H 0.6797 0.2596 0.1157 0.021 Uiso 1 1 calc R . .
H13B H 0.6692 0.3141 0.2098 0.021 Uiso 1 1 calc R . .
C4 C 0.8191(5) 0.0929(5) 0.5003(4) 0.0226(12) Uani 1 1 d . . .
H4 H 0.8474 0.0225 0.5316 0.027 Uiso 1 1 calc R . .
C12 C 0.6243(5) 0.1402(4) 0.1974(3) 0.0168(10) Uani 1 1 d . . .
H12A H 0.6418 0.0744 0.1617 0.020 Uiso 1 1 calc R . .
H12B H 0.6519 0.1188 0.2636 0.020 Uiso 1 1 calc R . .
C2 C 0.8355(4) 0.2387(4) 0.3908(3) 0.0173(10) Uani 1 1 d . . .
C11 C 0.4831(5) 0.1664(5) 0.1659(3) 0.0185(11) Uani 1 1 d . . .
H11A H 0.4680 0.2415 0.1914 0.022 Uiso 1 1 calc R . .
H11B H 0.4522 0.1717 0.0976 0.022 Uiso 1 1 calc R . .
C6 C 0.6803(4) 0.2576(4) 0.4736(3) 0.0166(10) Uani 1 1 d . . .
C10 C 0.2913(5) 0.1084(5) 0.2178(4) 0.0219(12) Uani 1 1 d . . .
H10A H 0.2629 0.0429 0.2482 0.026 Uiso 1 1 calc R . .
H10B H 0.2243 0.1235 0.1586 0.026 Uiso 1 1 calc R . .
C5 C 0.7210(5) 0.1543(5) 0.5185(3) 0.0208(11) Uani 1 1 d . . .
H5 H 0.6821 0.1253 0.5616 0.025 Uiso 1 1 calc R . .
C3 C 0.8754(5) 0.1345(5) 0.4364(3) 0.0221(11) Uani 1 1 d . . .
H3 H 0.9414 0.0918 0.4237 0.026 Uiso 1 1 calc R . .
C14 C 0.8932(5) 0.2834(5) 0.3205(3) 0.0196(11) Uani 1 1 d . . .
H14A H 0.9856 0.2677 0.3422 0.024 Uiso 1 1 calc R . .
H14B H 0.8817 0.3679 0.3159 0.024 Uiso 1 1 calc R . .
N3 N 0.8380(4) 0.2321(4) 0.2258(3) 0.0179(9) Uani 1 1 d . . .
N1 N 0.4528(4) 0.3203(4) 0.4087(3) 0.0164(9) Uani 1 1 d . . .
C7 C 0.5699(4) 0.3208(4) 0.4907(3) 0.0171(10) Uani 1 1 d . . .
H7A H 0.5501 0.2846 0.5437 0.020 Uiso 1 1 calc R . .
H7B H 0.5953 0.4014 0.5078 0.020 Uiso 1 1 calc R . .
C9 C 0.3050(5) 0.2134(5) 0.2788(3) 0.0210(11) Uani 1 1 d . . .
H9A H 0.2246 0.2256 0.2933 0.025 Uiso 1 1 calc R . .
H9B H 0.3196 0.2817 0.2444 0.025 Uiso 1 1 calc R . .
C8 C 0.4141(5) 0.2031(4) 0.3691(3) 0.0186(11) Uani 1 1 d . . .
H8A H 0.3867 0.1560 0.4138 0.022 Uiso 1 1 calc R . .
H8B H 0.4873 0.1643 0.3573 0.022 Uiso 1 1 calc R . .
H3B H 0.877(6) 0.257(5) 0.190(4) 0.021(16) Uiso 1 1 d . . .
H2B H 0.379(5) 0.023(5) 0.157(4) 0.011(13) Uiso 1 1 d . . .
H1A H 0.373(10) 0.320(9) 0.434(6) 0.10(3) Uiso 1 1 d . . .
H3A H 0.862(5) 0.150(6) 0.230(4) 0.025(15) Uiso 1 1 d . . .
H1B H 0.468(8) 0.356(8) 0.373(6) 0.06(3) Uiso 1 1 d . . .
H2A H 0.481(7) 0.019(6) 0.264(5) 0.05(2) Uiso 1 1 d . . .

loop_
_atom_site_aniso_label
_atom_site_aniso_U_11
_atom_site_aniso_U_22
_atom_site_aniso_U_33
_atom_site_aniso_U_23
_atom_site_aniso_U_13
_atom_site_aniso_U_12
Br1 0.0198(3) 0.0219(3) 0.0139(3) -0.00335(19) 0.0050(2) -0.00402(19)
Br2 0.0341(3) 0.0209(3) 0.0213(3) -0.0032(2) 0.0141(2) -0.0060(2)
Br3 0.0183(3) 0.0171(3) 0.0190(3) 0.00246(19) 0.0042(2) -0.00110(19)
N2 0.018(2) 0.018(2) 0.013(2) -0.0048(18) 0.0022(18) -0.0049(17)
C1 0.013(2) 0.015(2) 0.014(2) -0.0027(19) -0.0020(19) -0.0025(19)
C13 0.019(3) 0.019(3) 0.015(2) 0.000(2) 0.008(2) 0.002(2)
C4 0.023(3) 0.024(3) 0.019(3) 0.004(2) 0.002(2) 0.004(2)
C12 0.017(2) 0.016(3) 0.016(2) 0.000(2) 0.0030(19) -0.002(2)
C2 0.012(2) 0.022(3) 0.014(2) -0.004(2) -0.0020(19) -0.004(2)
C11 0.020(3) 0.021(3) 0.014(2) -0.001(2) 0.004(2) 0.000(2)
C6 0.012(2) 0.022(3) 0.011(2) -0.0013(19) -0.0029(18) -0.003(2)
C10 0.017(3) 0.025(3) 0.022(3) -0.005(2) 0.003(2) -0.003(2)
C5 0.019(3) 0.027(3) 0.014(2) 0.000(2) 0.002(2) -0.001(2)
C3 0.015(2) 0.031(3) 0.017(3) 0.002(2) 0.000(2) 0.007(2)
C14 0.016(2) 0.022(3) 0.020(3) -0.001(2) 0.005(2) -0.004(2)
N3 0.021(2) 0.018(2) 0.018(2) 0.0010(18) 0.0104(19) 0.0012(18)
N1 0.017(2) 0.018(2) 0.012(2) 0.0014(18) 0.0022(17) 0.0013(18)
C7 0.013(2) 0.020(3) 0.015(2) -0.002(2) -0.0001(19) -0.0027(19)
C9 0.011(2) 0.031(3) 0.016(2) -0.002(2) -0.004(2) 0.002(2)
C8 0.018(3) 0.021(3) 0.014(2) -0.004(2) 0.000(2) 0.001(2)

loop_
_atom_type_symbol
_atom_type_description
_atom_type_scat_dispersion_real
_atom_type_scat_dispersion_imag
_atom_type_scat_source
C C 0.0033 0.0016 'International Tables Vol C Tables 4.2.6.8 and 6.1.1.4'
H H 0.0000 0.0000 'International Tables Vol C Tables 4.2.6.8 and 6.1.1.4'
N N 0.0061 0.0033 'International Tables Vol C Tables 4.2.6.8 and 6.1.1.4'
Br Br -0.2901 2.4595 'International Tables Vol C Tables 4.2.6.8 and 6.1.1.4'

loop_
_geom_angle_atom_site_label_1
_geom_angle_atom_site_label_2
_geom_angle_atom_site_label_3
_geom_angle
_geom_angle_site_symmetry_1
_geom_angle_site_symmetry_3
_geom_angle_publ_flag
C11 N2 C10 117.9(4) . . ?
C6 C1 C2 120.7(5) . . ?
N3 C13 C12 112.2(4) . . ?
C3 C4 C5 120.1(5) . . ?
C11 C12 C13 109.7(4) . . ?
C3 C2 C1 118.7(5) . . ?
C3 C2 C14 121.2(5) . . ?
C1 C2 C14 120.1(5) . . ?
N2 C11 C12 110.6(4) . . ?
C5 C6 C1 119.8(5) . . ?
C5 C6 C7 119.5(4) . . ?
C1 C6 C7 120.6(4) . . ?
N2 C10 C9 114.1(4) . . ?
C6 C5 C4 120.0(5) . . ?
C4 C3 C2 120.5(5) . . ?
C2 C14 N3 114.2(4) . . ?
C13 N3 C14 116.0(4) . . ?
C7 N1 C8 114.0(4) . . ?
N1 C7 C6 113.1(4) . . ?
C10 C9 C8 113.0(4) . . ?
N1 C8 C9 109.8(4) . . ?

loop_
_geom_bond_atom_site_label_1
_geom_bond_atom_site_label_2
_geom_bond_distance
_geom_bond_site_symmetry_2
_geom_bond_publ_flag
N2 C11 1.492(7) . ?
N2 C10 1.505(7) . ?
C1 C6 1.393(7) . ?
C1 C2 1.401(7) . ?
C13 N3 1.491(6) . ?
C13 C12 1.529(7) . ?
C4 C3 1.390(8) . ?
C4 C5 1.394(8) . ?
C12 C11 1.517(7) . ?
C2 C3 1.398(7) . ?
C2 C14 1.495(7) . ?
C6 C5 1.386(7) . ?
C6 C7 1.514(7) . ?
C10 C9 1.511(7) . ?
C14 N3 1.504(6) . ?
N1 C7 1.497(6) . ?
N1 C8 1.497(6) . ?
C9 C8 1.529(6) . ?

loop_
_geom_hbond_atom_site_label_D
_geom_hbond_atom_site_label_H
_geom_hbond_atom_site_label_A
_geom_hbond_distance_DH
_geom_hbond_distance_HA
_geom_hbond_distance_DA
_geom_hbond_angle_DHA
_geom_hbond_site_symmetry_A
N3 H3B Br2 0.84(6) 2.39(6) 3.159(5) 151(5) .
N2 H2B Br1 0.85(6) 2.39(6) 3.234(4) 171(5) .
N1 H1A Br1 1.06(10) 2.25(10) 3.245(5) 155(8) 2
N3 H3A Br3 0.98(6) 2.36(6) 3.283(5) 155(5) 2_645
N1 H1B Br3 0.75(9) 2.56(9) 3.299(5) 173(8) .
N2 H2A Br2 1.25(7) 2.01(7) 3.216(4) 160(5) 2_645

loop_
_geom_torsion_atom_site_label_1
_geom_torsion_atom_site_label_2
_geom_torsion_atom_site_label_3
_geom_torsion_atom_site_label_4
_geom_torsion
_geom_torsion_site_symmetry_1
_geom_torsion_site_symmetry_2
_geom_torsion_site_symmetry_3
_geom_torsion_site_symmetry_4
_geom_torsion_publ_flag
N3 C13 C12 C11 171.0(4) . . . . ?
C6 C1 C2 C3 -2.0(7) . . . . ?
C6 C1 C2 C14 177.2(4) . . . . ?
C10 N2 C11 C12 149.1(4) . . . . ?
C13 C12 C11 N2 -168.1(4) . . . . ?
C2 C1 C6 C5 2.1(7) . . . . ?
C2 C1 C6 C7 -175.9(4) . . . . ?
C11 N2 C10 C9 -48.5(6) . . . . ?
C1 C6 C5 C4 -0.8(7) . . . . ?
C7 C6 C5 C4 177.3(4) . . . . ?
C3 C4 C5 C6 -0.6(8) . . . . ?
C5 C4 C3 C2 0.8(8) . . . . ?
C1 C2 C3 C4 0.5(7) . . . . ?
C14 C2 C3 C4 -178.7(5) . . . . ?
C3 C2 C14 N3 82.2(6) . . . . ?
C1 C2 C14 N3 -97.0(5) . . . . ?
C12 C13 N3 C14 -96.3(5) . . . . ?
C2 C14 N3 C13 57.5(6) . . . . ?
C8 N1 C7 C6 51.6(6) . . . . ?
C5 C6 C7 N1 -110.5(5) . . . . ?
C1 C6 C7 N1 67.5(6) . . . . ?
N2 C10 C9 C8 -53.7(6) . . . . ?
C7 N1 C8 C9 -172.5(4) . . . . ?
C10 C9 C8 N1 159.4(4) . . . . ?

loop_
_cod_related_entry_id
_cod_related_entry_database
_cod_related_entry_code
1 ChemSpider 9515447
